data_7135974
loop_
_publ_author_name
'van der Pol, Elske'
'Krammer, Lisa-Marie'
'Eder, Johannes'
'Gross, Dominik'
'Fischer, Roland C.'
'Miyamoto, Kenji'
'Kourist, Robert'
'Breinbauer, Rolf'

_publ_section_title
;
 Hydrophobic pocket engineering of arylmalonate decarboxylase expands its
 substrate scope towards the synthesis of the (R)-enantiomers of
 sterically hindered carboxylic acids
;
_journal_name_full 'Chemical Communications'
_journal_paper_doi 10.1039/D6CC02837C
_journal_year 2026
_chemical_absolute_configuration ad
_chemical_formula_moiety 'C15 H16 O3'
_chemical_formula_sum 'C15 H16 O3'
_chemical_formula_weight 244.28
_space_group_crystal_system monoclinic
_space_group_IT_number 4
_space_group_name_Hall 'P 2yb'
_space_group_name_H-M_alt 'P 1 21 1'
_atom_sites_solution_hydrogens geom
_atom_sites_solution_primary dual
_audit_creation_date 2026-04-07
_audit_creation_method
;
Olex2 1.5-ac7-018
(compiled 2025.08.06 svn.rb7424aed for Rigaku Oxford Diffraction, GUI svn.r7314)
;
_audit_update_record
;
2026-04-09 deposited with the CCDC.	2026-06-26 downloaded from the CCDC.
;
_cell_angle_alpha 90
_cell_angle_beta 91.1010(11)
_cell_angle_gamma 90
_cell_formula_units_Z 2
_cell_length_a 7.87968(9)
_cell_length_b 5.68221(7)
_cell_length_c 14.07726(19)
_cell_measurement_reflns_used 18857
_cell_measurement_temperature 100.0(2)
_cell_measurement_theta_max 78.8890
_cell_measurement_theta_min 3.1390
_cell_volume 630.179(14)
_computing_cell_refinement 'CrysAlisPro 1.171.44.124a (Rigaku OD, 2025)'
_computing_data_collection 'CrysAlisPro 1.171.44.124a (Rigaku OD, 2025)'
_computing_data_reduction 'CrysAlisPro 1.171.44.124a (Rigaku OD, 2025)'
_computing_molecular_graphics 'Olex2 1.5-ac7-018 (Dolomanov et al., 2009)'
_computing_publication_material 'Olex2 1.5-ac7-018 (Dolomanov et al., 2009)'
_computing_structure_refinement 'SHELXL 2019/3 (Sheldrick, 2015)'
_computing_structure_solution 'SHELXT 2018/2 (Sheldrick, 2018)'
_diffrn_ambient_environment N~2~
_diffrn_ambient_temperature 100.0(2)
_diffrn_detector 'Hybrid Pixel Array Detector'
_diffrn_detector_area_resol_mean 10.0000
_diffrn_detector_type 'HyPix-Arc 100'
_diffrn_measured_fraction_theta_full 1.000
_diffrn_measured_fraction_theta_max 0.994
_diffrn_measurement_details
;
List of Runs (angles in degrees, time in seconds):

  # Type    Start    End  Width  t~exp~   \w     \q     \k     \f   Frames
#--------------------------------------------------------------------------
  1  \w    -71.00  -7.00   0.50    0.05    --  -80.25  61.00  90.00  128
  2  \w    -71.00  -7.00   0.50    0.05    --  -80.25  61.00  60.00  128
  3  \w    -71.00  -7.00   0.50    0.05    --  -80.25  61.00 -30.00  128
  4  \w     34.00 112.00   0.50    0.25    --  106.74-125.00 -90.00  156
  5  \w     34.00 112.00   0.50    0.25    --  106.74-125.00-120.00  156
  6  \w     34.00 112.00   0.50    0.25    --  106.74-125.00-150.00  156
  7  \w     34.00 112.00   0.50    0.25    --  106.74-125.00-120.00  156
  8  \w     34.00 112.00   0.50    0.25    --  106.74-125.00 -60.00  156
  9  \w     34.00 112.00   0.50    0.25    --  106.74-125.00   0.00  156
 10  \w     40.00 105.00   0.50    0.25    --  106.74 -95.00   0.00  130
 11  \w     34.00 112.00   0.50    0.25    --  106.74-125.00 120.00  156
 12  \w     34.00 112.00   0.50    0.25    --  106.74-125.00 120.00  156
 13  \w     43.00 141.00   0.50    0.25    --  110.00 -88.00 125.59  196
 14  \w     43.00 141.00   0.50    0.25    --  110.00 -88.00 125.59  196
 15  \w     40.00 105.00   0.50    0.25    --  106.74 -95.00  90.00  130
 16  \w     40.00 105.00   0.50    0.25    --  106.74 -95.00  60.00  130
 17  \w     40.00 105.00   0.50    0.25    --  106.74 -77.00 -30.00  130
 18  \w     34.00  71.00   0.50    0.25    --  106.74 -61.00  60.00   74
 19  \w     34.00  71.00   0.50    0.25    --  106.74 -61.00 -30.00   74
 20  \w     34.00  71.00   0.50    0.25    --  106.74 -61.00   0.00   74
 21  \w     34.00  71.00   0.50    0.25    --  106.74 -61.00 -60.00   74
 22  \w     34.00  71.00   0.50    0.25    --  106.74 -61.00 -90.00   74
 23  \w     40.00 105.00   0.50    0.25    --  106.74 -77.00-120.00  130
 24  \w     34.00  71.00   0.50    0.25    --  106.74 -61.00-180.00   74
 25  \w     95.00 178.00   0.50    0.25    --  106.74 125.00 -90.00  166
 26  \w     95.00 178.00   0.50    0.25    --  106.74 125.00 -60.00  166
 27  \w     95.00 178.00   0.50    0.25    --  106.74 125.00 -60.00  166
 28  \w     95.00 178.00   0.50    0.25    --  106.74 125.00  30.00  166
 29  \w     95.00 178.00   0.50    0.25    --  106.74 125.00  30.00  166
 30  \w    -49.00 -12.00   0.50    0.05    --    4.00 124.00 145.41   74
 31  \w     92.00 178.00   0.50    0.25    --  106.74  45.00  90.00  172
 32  \w    101.00 174.00   0.50    0.25    --  106.74  77.00  30.00  146
 33  \w    101.00 174.00   0.50    0.25    --  106.74  77.00  30.00  146
 34  \w    101.00 174.00   0.50    0.25    --  106.74  77.00   0.00  146
 35  \w    101.00 174.00   0.50    0.25    --  106.74  77.00 -60.00  146
 36  \w     91.00 178.00   0.50    0.25    --  106.74  61.00 -30.00  174
 37  \w     91.00 178.00   0.50    0.25    --  106.74  61.00-120.00  174
 38  \w     91.00 178.00   0.50    0.25    --  106.74  61.00-120.00  174
 39  \w     91.00 178.00   0.50    0.25    --  106.74  61.00 -90.00  174
 40  \w     91.00 178.00   0.50    0.25    --  106.74  61.00-180.00  174
 41  \w      8.00  36.00   0.50    0.05    --   28.00  68.00-154.21   56
 42  \w     91.00 178.00   0.50    0.25    --  106.74  61.00-150.00  174
 43  \w     91.00 178.00   0.50    0.25    --  106.74  61.00 -60.00  174
 44  \w     91.00 178.00   0.50    0.25    --  106.74  61.00   0.00  174
 45  \w     91.00 178.00   0.50    0.25    --  106.74  61.00  90.00  174
 46  \w     91.00 178.00   0.50    0.25    --  106.74  61.00 120.00  174
 47  \w     91.00 178.00   0.50    0.25    --  106.74  61.00 150.00  174
 48  \w     92.00 178.00   0.50    0.25    --  106.74  45.00 120.00  172
 49  \w     91.00 178.00   0.50    0.25    --  106.74  61.00  30.00  174
 50  \w     92.00 178.00   0.50    0.25    --  106.74  45.00-150.00  172
 51  \w     92.00 178.00   0.50    0.25    --  106.74  45.00-150.00  172
 52  \w     92.00 178.00   0.50    0.25    --  106.74  45.00-180.00  172
 53  \w     92.00 178.00   0.50    0.25    --  106.74  45.00 -90.00  172
 54  \w     92.00 178.00   0.50    0.25    --  106.74  45.00  60.00  172
 55  \w     92.00 178.00   0.50    0.25    --  106.74  45.00 150.00  172
 56  \w     18.00  48.00   0.50    0.05    --   36.00  61.00  47.42   60
 57  \w   -128.00 -12.00   0.50    0.05    --  -51.57 -19.00-120.00  232
 58  \w   -162.00 -85.00   0.50    0.25    --  -88.50 -58.00 -13.08  154
 59  \w   -162.00 -85.00   0.50    0.25    --  -88.50 -58.00 -13.08  154
 60  \w   -154.00 -63.00   0.50    0.05    --  -80.00 -56.00-112.79  182
 61  \w    -34.00  -8.00   0.50    0.05    --  -28.00 -69.00-164.10   52
 62  \w   -163.00 -72.00   0.50    0.25    --  -88.50 -55.00 -59.24  182
 63  \w    -48.00 -22.00   0.50    0.05    --  -40.00 -61.00  36.20   52
 64  \w   -154.00 -63.00   0.50    0.05    --  -80.00 -56.00 124.89  182
 65  \w   -154.00 -63.00   0.50    0.05    --  -80.00 -56.00 138.78  182
 66  \w   -147.00 -55.00   0.50    0.05    --  -72.00 -55.00 155.60  184
 67  \w   -162.00 -87.00   0.50    0.25    --  -88.50 -59.00 153.11  150
 68  \w   -163.00 -72.00   0.50    0.25    --  -88.50 -54.00  88.86  182
 69  \w   -163.00 -72.00   0.50    0.25    --  -88.50 -54.00  88.86  182
 70  \w   -139.00 -47.00   0.50    0.05    --  -64.00 -54.00  15.11  184
 71  \w   -163.00 -72.00   0.50    0.25    --  -88.50 -54.00  12.69  182
 72  \w   -163.00 -72.00   0.50    0.25    --  -88.50 -55.00 -47.25  182
 73  \w   -163.00 -72.00   0.50    0.25    --  -88.50 -55.00 -59.24  182
 74  \w   -155.00 -95.00   0.50    0.05    --  -80.00 -52.00-141.35  120
 75  \w   -163.00 -72.00   0.50    0.25    --  -88.50 -55.00 -80.67  182
 76  \w   -152.00 -60.00   0.50    0.05    --  -76.00 -50.00 -89.88  184
 77  \w   -147.00 -56.00   0.50    0.05    --  -72.00 -52.00  63.22  182
 78  \w   -151.00 -60.00   0.50    0.05    --  -76.00 -52.00  96.52  182
 79  \w   -139.00 -48.00   0.50    0.05    --  -64.00 -52.00 176.70  182
 80  \w   -152.00 -60.00   0.50    0.05    --  -76.00 -50.00  36.99  184
 81  \w   -152.00 -60.00   0.50    0.05    --  -76.00 -49.00 -47.84  184
 82  \w   -128.00 -12.00   0.50    0.05    --  -51.57 -19.00-120.00  232
 83  \w   -128.00 -12.00   0.50    0.05    --  -51.57 -19.00-120.00  232
 84  \w   -148.00 -56.00   0.50    0.05    --  -72.00 -49.00-160.92  184
 85  \w   -157.00 -66.00   0.50    0.05    --  -80.25 -45.00 -30.00  182
 86  \w   -147.00-100.00   0.50    0.05    --  -80.25 -95.00  60.00   94
 87  \w   -153.00 -87.00   0.50    0.05    --  -80.25-125.00  90.00  132
;
_diffrn_measurement_device 'four-circle diffractometer'
_diffrn_measurement_device_type 'XtaLAB Synergy, Dualflex, HyPix-Arc 100'
_diffrn_measurement_method '\w scans'
_diffrn_orient_matrix_type 'CrysAlisPro convention (1999,Acta A55,543-557)'
_diffrn_orient_matrix_UB_11 -0.1486800000
_diffrn_orient_matrix_UB_12 0.1670603000
_diffrn_orient_matrix_UB_13 -0.0239535000
_diffrn_orient_matrix_UB_21 -0.1265835000
_diffrn_orient_matrix_UB_22 -0.1873365000
_diffrn_orient_matrix_UB_23 0.0340726000
_diffrn_orient_matrix_UB_31 0.0113558000
_diffrn_orient_matrix_UB_32 0.1024351000
_diffrn_orient_matrix_UB_33 0.1011982000
_diffrn_radiation_monochromator mirror
_diffrn_radiation_probe x-ray
_diffrn_radiation_type 'Cu K\a'
_diffrn_radiation_wavelength 1.54184
_diffrn_reflns_av_R_equivalents 0.0547
_diffrn_reflns_av_unetI/netI 0.0199
_diffrn_reflns_Laue_measured_fraction_full 1.000
_diffrn_reflns_Laue_measured_fraction_max 0.994
_diffrn_reflns_limit_h_max 10
_diffrn_reflns_limit_h_min -10
_diffrn_reflns_limit_k_max 7
_diffrn_reflns_limit_k_min -7
_diffrn_reflns_limit_l_max 17
_diffrn_reflns_limit_l_min -16
_diffrn_reflns_number 32677
_diffrn_reflns_point_group_measured_fraction_full 0.999
_diffrn_reflns_point_group_measured_fraction_max 0.987
_diffrn_reflns_theta_full 67.684
_diffrn_reflns_theta_max 79.756
_diffrn_reflns_theta_min 3.140
_diffrn_source 'micro-focus sealed X-ray tube'
_diffrn_source_type 'PhotonJet (Cu) X-ray Source'
_exptl_absorpt_coefficient_mu 0.721
_exptl_absorpt_correction_T_max 1.00000
_exptl_absorpt_correction_T_min 0.59772
_exptl_absorpt_correction_type multi-scan
_exptl_absorpt_process_details
;
CrysAlisPro 1.171.44.124a (Rigaku Oxford Diffraction, 2025)
Empirical absorption correction using spherical harmonics,
implemented in SCALE3 ABSPACK scaling algorithm.
;
_exptl_crystal_colour colourless
_exptl_crystal_colour_primary colourless
_exptl_crystal_density_diffrn 1.287
_exptl_crystal_description block
_exptl_crystal_F_000 260
_exptl_crystal_size_max 0.27
_exptl_crystal_size_mid 0.18
_exptl_crystal_size_min 0.14
_refine_diff_density_max 0.184
_refine_diff_density_min -0.173
_refine_diff_density_rms 0.037
_refine_ls_abs_structure_details
;
 Flack x determined using 1146 quotients [(I+)-(I-)]/[(I+)+(I-)]
 (Parsons, Flack and Wagner, Acta Cryst. B69 (2013) 249-259).
;
_refine_ls_abs_structure_Flack -0.06(10)
_refine_ls_extinction_method none
_refine_ls_goodness_of_fit_ref 1.066
_refine_ls_hydrogen_treatment constr
_refine_ls_matrix_type full
_refine_ls_number_parameters 166
_refine_ls_number_reflns 2704
_refine_ls_number_restraints 1
_refine_ls_restrained_S_all 1.066
_refine_ls_R_factor_all 0.0324
_refine_ls_R_factor_gt 0.0319
_refine_ls_shift/su_max 0.000
_refine_ls_shift/su_mean 0.000
_refine_ls_structure_factor_coef Fsqd
_refine_ls_weighting_details 'w=1/[\s^2^(Fo^2^)+(0.0454P)^2^+0.1259P] where P=(Fo^2^+2Fc^2^)/3'
_refine_ls_weighting_scheme calc
_refine_ls_wR_factor_gt 0.0835
_refine_ls_wR_factor_ref 0.0839
_reflns_Friedel_coverage 0.800
_reflns_Friedel_fraction_full 0.997
_reflns_Friedel_fraction_max 0.979
_reflns_number_gt 2651
_reflns_number_total 2704
_reflns_threshold_expression 'I > 2\s(I)'
_cod_data_source_file d6cc02837c2.cif
_cod_data_source_block rf3357_auto
_cod_original_cell_volume 630.179(13)
_cod_database_code 7135974
_shelx_shelxl_version_number 2019/3
_chemical_oxdiff_formula ON2C10H20S
_shelx_space_group_comment
;
The symmetry employed for this shelxl refinement is uniquely defined
by the following loop, which should always be used as a source of
symmetry information in preference to the above space-group names.
They are only intended as comments.
;
_shelx_estimated_absorpt_t_max 0.906
_shelx_estimated_absorpt_t_min 0.829
_diffrn_oxdiff_digest_od_ed
;

;
_diffrn_oxdiff_measurement_exp_name RF3357.par
_olex2_refinement_description
;
1. Fixed Uiso
 At 1.2 times of:
  All C(H) groups, All C(H,H) groups
 At 1.5 times of:
  All C(H,H,H) groups, All O(H) groups
2.a Ternary CH refined with riding coordinates:
 C11(H11)
2.b Secondary CH2 refined with riding coordinates:
 C15(H15A,H15B)
2.c Aromatic/amide H refined with riding coordinates:
 C4(H4), C5(H5), C7(H7), C9(H9), C10(H10), C2(H2)
2.d Idealised Me refined as rotating group:
 C18(H18A,H18B,H18C), C16(H16A,H16B,H16C)
2.e Idealised tetrahedral OH refined as rotating group:
 O14(H14)
;
_olex2_submission_special_instructions 'No special instructions were received'
_oxdiff_exptl_absorpt_empirical_details
;
Empirical correction (ABSPACK) includes:
- Absorption correction using spherical harmonics
- Frame scaling
;
_oxdiff_exptl_absorpt_empirical_full_max 1.371
_oxdiff_exptl_absorpt_empirical_full_min 0.699

loop_
_space_group_symop_operation_xyz
'x, y, z'
'-x, y+1/2, -z'

loop_
_atom_site_label
_atom_site_type_symbol
_atom_site_fract_x
_atom_site_fract_y
_atom_site_fract_z
_atom_site_U_iso_or_equiv
_atom_site_adp_type
_atom_site_occupancy
_atom_site_site_symmetry_order
_atom_site_calc_flag
_atom_site_refinement_flags_posn
_atom_site_refinement_flags_adp
_atom_site_refinement_flags_occupancy
_atom_site_disorder_assembly
_atom_site_disorder_group
O17 O 0.20870(17) 0.5796(3) 0.68792(9) 0.0261(3) Uani 1 1 d . . . . .
O14 O 0.15878(17) 0.2055(3) 0.07580(10) 0.0306(3) Uani 1 1 d . . . . .
H14 H 0.074993 0.179856 0.039482 0.046 Uiso 1 1 calc R U . . .
O13 O 0.10868(19) 0.5805(3) 0.03494(12) 0.0369(4) Uani 1 1 d . . . . .
C3 C 0.3099(2) 0.4354(3) 0.40386(12) 0.0187(3) Uani 1 1 d . . . . .
C4 C 0.3580(2) 0.2819(3) 0.47905(13) 0.0216(4) Uani 1 1 d . . . . .
H4 H 0.416382 0.140007 0.465410 0.026 Uiso 1 1 calc R U . . .
C5 C 0.3210(2) 0.3362(3) 0.57120(13) 0.0220(4) Uani 1 1 d . . . . .
H5 H 0.355052 0.232475 0.620966 0.026 Uiso 1 1 calc R U . . .
C7 C 0.1789(2) 0.6957(3) 0.52194(13) 0.0216(4) Uani 1 1 d . . . . .
H7 H 0.116646 0.833630 0.536816 0.026 Uiso 1 1 calc R U . . .
C6 C 0.2325(2) 0.5458(4) 0.59275(13) 0.0218(3) Uani 1 1 d . . . . .
C8 C 0.2177(2) 0.6425(3) 0.42578(13) 0.0201(4) Uani 1 1 d . . . . .
C12 C 0.1942(2) 0.4327(3) 0.07578(13) 0.0241(4) Uani 1 1 d . . . . .
C9 C 0.1679(2) 0.7942(3) 0.35014(13) 0.0239(4) Uani 1 1 d . . . . .
H9 H 0.104697 0.932235 0.363488 0.029 Uiso 1 1 calc R U . . .
C10 C 0.2096(2) 0.7447(3) 0.25794(13) 0.0240(4) Uani 1 1 d . . . . .
H10 H 0.174517 0.848554 0.208457 0.029 Uiso 1 1 calc R U . . .
C1 C 0.3047(2) 0.5400(3) 0.23572(12) 0.0213(4) Uani 1 1 d . . . . .
C2 C 0.3531(2) 0.3895(3) 0.30766(13) 0.0206(4) Uani 1 1 d . . . . .
H2 H 0.416491 0.252386 0.293081 0.025 Uiso 1 1 calc R U . . .
C11 C 0.3535(2) 0.4909(3) 0.13301(12) 0.0226(4) Uani 1 1 d . . . . .
H11 H 0.429643 0.350153 0.132590 0.027 Uiso 1 1 calc R U . . .
C15 C 0.4481(2) 0.6978(4) 0.08753(13) 0.0258(4) Uani 1 1 d . . . . .
H15A H 0.469874 0.659964 0.020207 0.031 Uiso 1 1 calc R U . . .
H15B H 0.375044 0.839457 0.088871 0.031 Uiso 1 1 calc R U . . .
C18 C 0.1254(2) 0.7903(4) 0.71581(13) 0.0284(4) Uani 1 1 d . . . . .
H18A H 0.011523 0.795519 0.686676 0.043 Uiso 1 1 calc R U . . .
H18B H 0.190952 0.926651 0.694821 0.043 Uiso 1 1 calc R U . . .
H18C H 0.116465 0.793619 0.785138 0.043 Uiso 1 1 calc R U . . .
C16 C 0.6154(3) 0.7517(5) 0.13801(15) 0.0421(6) Uani 1 1 d . . . . .
H16A H 0.669355 0.886579 0.107494 0.063 Uiso 1 1 calc R U . . .
H16B H 0.690193 0.614333 0.134395 0.063 Uiso 1 1 calc R U . . .
H16C H 0.594601 0.788885 0.204763 0.063 Uiso 1 1 calc R U . . .

loop_
_atom_site_aniso_label
_atom_site_aniso_U_11
_atom_site_aniso_U_22
_atom_site_aniso_U_33
_atom_site_aniso_U_23
_atom_site_aniso_U_13
_atom_site_aniso_U_12
O17 0.0271(6) 0.0321(7) 0.0193(6) 0.0002(6) 0.0037(5) 0.0031(6)
O14 0.0310(7) 0.0293(7) 0.0311(7) 0.0008(6) -0.0089(5) -0.0047(6)
O13 0.0341(7) 0.0332(7) 0.0427(9) -0.0011(7) -0.0142(6) 0.0058(7)
C3 0.0157(7) 0.0189(8) 0.0216(8) -0.0002(7) -0.0005(6) -0.0016(6)
C4 0.0190(7) 0.0201(8) 0.0257(8) 0.0016(7) 0.0005(6) 0.0002(6)
C5 0.0213(8) 0.0228(9) 0.0219(8) 0.0045(7) -0.0001(6) -0.0015(7)
C7 0.0197(8) 0.0213(8) 0.0239(9) -0.0009(7) 0.0023(6) -0.0008(7)
C6 0.0184(7) 0.0270(9) 0.0201(8) -0.0006(7) 0.0030(6) -0.0041(6)
C8 0.0168(8) 0.0203(9) 0.0231(9) 0.0007(6) -0.0001(6) -0.0009(6)
C12 0.0255(8) 0.0266(9) 0.0202(8) -0.0015(7) 0.0012(6) 0.0022(7)
C9 0.0243(8) 0.0213(9) 0.0259(9) 0.0010(8) 0.0005(7) 0.0036(7)
C10 0.0265(8) 0.0235(9) 0.0219(8) 0.0036(7) -0.0012(6) 0.0019(7)
C1 0.0205(8) 0.0226(9) 0.0207(8) -0.0011(7) -0.0001(6) -0.0018(7)
C2 0.0180(8) 0.0198(8) 0.0239(9) -0.0017(7) 0.0004(6) -0.0005(6)
C11 0.0241(8) 0.0250(9) 0.0186(8) -0.0010(7) 0.0010(6) 0.0012(7)
C15 0.0287(9) 0.0295(9) 0.0193(8) 0.0016(7) 0.0020(7) -0.0016(8)
C18 0.0310(9) 0.0307(10) 0.0236(9) -0.0065(8) 0.0057(7) -0.0028(8)
C16 0.0369(11) 0.0601(16) 0.0291(10) 0.0108(10) -0.0038(8) -0.0210(11)

loop_
_atom_type_symbol
_atom_type_description
_atom_type_scat_dispersion_real
_atom_type_scat_dispersion_imag
_atom_type_scat_source
C C 0.0181 0.0091 'International Tables Vol C Tables 4.2.6.8 and 6.1.1.4'
H H 0.0000 0.0000 'International Tables Vol C Tables 4.2.6.8 and 6.1.1.4'
O O 0.0492 0.0322 'International Tables Vol C Tables 4.2.6.8 and 6.1.1.4'

loop_
_geom_angle_atom_site_label_1
_geom_angle_atom_site_label_2
_geom_angle_atom_site_label_3
_geom_angle
_geom_angle_site_symmetry_1
_geom_angle_site_symmetry_3
_geom_angle_publ_flag
C6 O17 C18 117.39(15) . . ?
C12 O14 H14 109.5 . . ?
C4 C3 C8 118.56(15) . . ?
C4 C3 C2 122.10(16) . . ?
C8 C3 C2 119.34(15) . . ?
C3 C4 H4 119.7 . . ?
C5 C4 C3 120.68(17) . . ?
C5 C4 H4 119.7 . . ?
C4 C5 H5 119.8 . . ?
C4 C5 C6 120.43(16) . . ?
C6 C5 H5 119.8 . . ?
C6 C7 H7 120.3 . . ?
C6 C7 C8 119.31(16) . . ?
C8 C7 H7 120.3 . . ?
O17 C6 C5 113.87(16) . . ?
O17 C6 C7 125.28(17) . . ?
C7 C6 C5 120.85(16) . . ?
C3 C8 C7 120.12(15) . . ?
C9 C8 C3 118.39(16) . . ?
C9 C8 C7 121.49(16) . . ?
O14 C12 C11 112.73(16) . . ?
O13 C12 O14 124.10(18) . . ?
O13 C12 C11 123.17(18) . . ?
C8 C9 H9 119.4 . . ?
C10 C9 C8 121.12(17) . . ?
C10 C9 H9 119.4 . . ?
C9 C10 H10 119.6 . . ?
C9 C10 C1 120.78(16) . . ?
C1 C10 H10 119.6 . . ?
C10 C1 C11 120.02(15) . . ?
C2 C1 C10 119.14(16) . . ?
C2 C1 C11 120.83(16) . . ?
C3 C2 H2 119.4 . . ?
C1 C2 C3 121.21(16) . . ?
C1 C2 H2 119.4 . . ?
C12 C11 C1 108.78(14) . . ?
C12 C11 H11 108.3 . . ?
C12 C11 C15 110.41(15) . . ?
C1 C11 H11 108.3 . . ?
C1 C11 C15 112.77(15) . . ?
C15 C11 H11 108.3 . . ?
C11 C15 H15A 109.1 . . ?
C11 C15 H15B 109.1 . . ?
H15A C15 H15B 107.8 . . ?
C16 C15 C11 112.52(16) . . ?
C16 C15 H15A 109.1 . . ?
C16 C15 H15B 109.1 . . ?
O17 C18 H18A 109.5 . . ?
O17 C18 H18B 109.5 . . ?
O17 C18 H18C 109.5 . . ?
H18A C18 H18B 109.5 . . ?
H18A C18 H18C 109.5 . . ?
H18B C18 H18C 109.5 . . ?
C15 C16 H16A 109.5 . . ?
C15 C16 H16B 109.5 . . ?
C15 C16 H16C 109.5 . . ?
H16A C16 H16B 109.5 . . ?
H16A C16 H16C 109.5 . . ?
H16B C16 H16C 109.5 . . ?

loop_
_geom_bond_atom_site_label_1
_geom_bond_atom_site_label_2
_geom_bond_distance
_geom_bond_site_symmetry_2
_geom_bond_publ_flag
O17 C6 1.370(2) . ?
O17 C18 1.424(2) . ?
O14 H14 0.8400 . ?
O14 C12 1.320(2) . ?
O13 C12 1.214(2) . ?
C3 C4 1.417(2) . ?
C3 C8 1.420(2) . ?
C3 C2 1.427(2) . ?
C4 H4 0.9500 . ?
C4 C5 1.370(2) . ?
C5 H5 0.9500 . ?
C5 C6 1.416(3) . ?
C7 H7 0.9500 . ?
C7 C6 1.372(3) . ?
C7 C8 1.426(2) . ?
C8 C9 1.419(2) . ?
C12 C11 1.515(3) . ?
C9 H9 0.9500 . ?
C9 C10 1.374(3) . ?
C10 H10 0.9500 . ?
C10 C1 1.422(2) . ?
C1 C2 1.374(3) . ?
C1 C11 1.529(2) . ?
C2 H2 0.9500 . ?
C11 H11 1.0000 . ?
C11 C15 1.538(3) . ?
C15 H15A 0.9900 . ?
C15 H15B 0.9900 . ?
C15 C16 1.517(3) . ?
C18 H18A 0.9800 . ?
C18 H18B 0.9800 . ?
C18 H18C 0.9800 . ?
C16 H16A 0.9800 . ?
C16 H16B 0.9800 . ?
C16 H16C 0.9800 . ?

loop_
_geom_torsion_atom_site_label_1
_geom_torsion_atom_site_label_2
_geom_torsion_atom_site_label_3
_geom_torsion_atom_site_label_4
_geom_torsion
_geom_torsion_site_symmetry_1
_geom_torsion_site_symmetry_2
_geom_torsion_site_symmetry_3
_geom_torsion_site_symmetry_4
_geom_torsion_publ_flag
O14 C12 C11 C1 -89.78(19) . . . . ?
O14 C12 C11 C15 145.97(16) . . . . ?
O13 C12 C11 C1 89.9(2) . . . . ?
O13 C12 C11 C15 -34.4(3) . . . . ?
C3 C4 C5 C6 0.6(3) . . . . ?
C3 C8 C9 C10 -0.9(3) . . . . ?
C4 C3 C8 C7 1.6(2) . . . . ?
C4 C3 C8 C9 -179.22(17) . . . . ?
C4 C3 C2 C1 179.73(17) . . . . ?
C4 C5 C6 O17 -178.33(15) . . . . ?
C4 C5 C6 C7 1.4(3) . . . . ?
C7 C8 C9 C10 178.27(16) . . . . ?
C6 C7 C8 C3 0.4(2) . . . . ?
C6 C7 C8 C9 -178.79(17) . . . . ?
C8 C3 C4 C5 -2.1(2) . . . . ?
C8 C3 C2 C1 -1.1(2) . . . . ?
C8 C7 C6 O17 177.81(16) . . . . ?
C8 C7 C6 C5 -1.9(2) . . . . ?
C8 C9 C10 C1 -0.3(3) . . . . ?
C12 C11 C15 C16 -175.79(18) . . . . ?
C9 C10 C1 C2 0.8(3) . . . . ?
C9 C10 C1 C11 -178.56(16) . . . . ?
C10 C1 C2 C3 -0.1(2) . . . . ?
C10 C1 C11 C12 -68.5(2) . . . . ?
C10 C1 C11 C15 54.3(2) . . . . ?
C1 C11 C15 C16 62.3(2) . . . . ?
C2 C3 C4 C5 177.09(15) . . . . ?
C2 C3 C8 C7 -177.63(15) . . . . ?
C2 C3 C8 C9 1.6(2) . . . . ?
C2 C1 C11 C12 112.15(18) . . . . ?
C2 C1 C11 C15 -125.02(18) . . . . ?
C11 C1 C2 C3 179.23(15) . . . . ?
C18 O17 C6 C5 178.03(15) . . . . ?
C18 O17 C6 C7 -1.7(3) . . . . ?
